data_1100652
loop_
_publ_author_name
'Fujii, Isao'
'Hirayama, Noriaki'

_publ_section_title
;
 Structure of 7-\a-hydroxycholesterol
;
_journal_name_full
;
 Analytical Sciences: X-ray Structure Analysis Online
;
_journal_page_first x7
_journal_page_last x8
_journal_paper_doi 10.2116/analscix.19.x7
_journal_volume 19
_journal_year 2003
_chemical_formula_sum 'C28 H50 O3'
_chemical_formula_weight 434.70
_space_group_IT_number 19
_symmetry_cell_setting orthorhombic
_symmetry_Int_Tables_number 19
_symmetry_space_group_name_Hall 'P 2ac 2ab'
_symmetry_space_group_name_H-M 'P 21 21 21'
_cell_angle_alpha 90
_cell_angle_beta 90
_cell_angle_gamma 90
_cell_formula_units_Z 4
_cell_length_a 14.5558(5)
_cell_length_b 30.2416(6)
_cell_length_c 6.2872(3)
_cell_measurement_reflns_used 25
_cell_measurement_temperature 296.2
_cell_measurement_theta_max 16.0
_cell_measurement_theta_min 14.0
_cell_volume 2767.6(2)
_diffrn_measured_fraction_theta_full 0.2869
_diffrn_measured_fraction_theta_max 0.2869
_diffrn_radiation_type 'Cu K\a'
_diffrn_radiation_wavelength 1.5418
_diffrn_reflns_limit_h_max 0
_diffrn_reflns_limit_h_min -17
_diffrn_reflns_limit_k_max 35
_diffrn_reflns_limit_k_min 0
_diffrn_reflns_limit_l_max 0
_diffrn_reflns_limit_l_min -7
_diffrn_reflns_number 2759
_diffrn_reflns_theta_full 65.00
_diffrn_reflns_theta_max 65.00
_exptl_absorpt_coefficient_mu 0.501
_exptl_absorpt_correction_type none
_exptl_crystal_colour colorless
_exptl_crystal_density_diffrn 1.043
_exptl_crystal_density_method 'not measured'
_exptl_crystal_description plate
_exptl_crystal_size_max 0.500
_exptl_crystal_size_mid 0.400
_exptl_crystal_size_min 0.250
_refine_diff_density_max 0.35
_refine_diff_density_min -0.28
_refine_ls_extinction_coef 0.015(5)
_refine_ls_extinction_method 'Zachariasen(1967) type 2 Gaussian isotropic'
_refine_ls_goodness_of_fit_ref 1.546
_refine_ls_hydrogen_treatment noref
_refine_ls_number_parameters 281
_refine_ls_number_reflns 2725
_refine_ls_R_factor_gt 0.0676
_refine_ls_shift/su_max 0.0003
_refine_ls_structure_factor_coef Fsqd
_refine_ls_weighting_details 'w = 1/[\s^2^(Fo^2^) + (0.03600(Max(Fo^2^,0) + 2Fc^2^)/3)^2^]'
_refine_ls_weighting_scheme calc
_refine_ls_wR_factor_ref 0.1447
_reflns_number_gt 1254
_reflns_number_total 902
_reflns_threshold_expression F^2^>2.0\s(F^2^)
_cod_original_sg_symbol_H-M 'P 21 21 21   '
_cod_original_formula_sum 'C28 H50 O3 '
_cod_database_code 1100652

loop_
_symmetry_equiv_pos_as_xyz
x,y,z
1/2-x,-y,1/2+z
1/2+x,1/2-y,-z
-x,1/2+y,1/2-z

loop_
_atom_site_label
_atom_site_type_symbol
_atom_site_fract_x
_atom_site_fract_y
_atom_site_fract_z
_atom_site_U_iso_or_equiv
_atom_site_adp_type
_atom_site_occupancy
_atom_site_calc_flag
_atom_site_refinement_flags
_atom_site_disorder_assembly
_atom_site_disorder_group
O(3) O 0.4609(3) 0.2340(1) 0.8198(7) 0.126(2) Uani 1.00 d . . .
O(7) O 0.0651(2) 0.3071(1) 0.4651(6) 0.076(1) Uani 1.00 d . . .
O(100) O 0.5665(4) 0.2388(2) 0.1688(8) 0.145(2) Uani 1.00 d . . .
C(1) C 0.3306(4) 0.3409(2) 0.8603(9) 0.082(2) Uani 1.00 d . . .
C(2) C 0.4111(4) 0.3089(2) 0.895(1) 0.097(2) Uani 1.00 d . . .
C(3) C 0.3887(4) 0.2649(2) 0.799(1) 0.086(2) Uani 1.00 d . . .
C(4) C 0.3698(4) 0.2709(2) 0.563(1) 0.087(2) Uani 1.00 d . . .
C(5) C 0.2931(4) 0.3035(2) 0.5205(9) 0.061(2) Uani 1.00 d . . .
C(6) C 0.2237(4) 0.2935(2) 0.3995(9) 0.070(2) Uani 1.00 d . . .
C(7) C 0.1436(4) 0.3226(2) 0.3479(9) 0.068(2) Uani 1.00 d . . .
C(8) C 0.1652(4) 0.3699(2) 0.4012(9) 0.062(2) Uani 1.00 d . . .
C(9) C 0.2120(3) 0.3743(2) 0.6179(8) 0.060(2) Uani 1.00 d . . .
C(10) C 0.3029(4) 0.3486(2) 0.6249(9) 0.065(2) Uani 1.00 d . . .
C(11) C 0.2215(4) 0.4223(2) 0.6917(9) 0.075(2) Uani 1.00 d . . .
C(12) C 0.1338(4) 0.4499(2) 0.6700(9) 0.079(2) Uani 1.00 d . . .
C(13) C 0.0939(4) 0.4479(2) 0.4443(9) 0.067(2) Uani 1.00 d . . .
C(14) C 0.0802(4) 0.3989(2) 0.3899(8) 0.067(2) Uani 1.00 d . . .
C(15) C 0.0212(4) 0.3992(2) 0.1924(10) 0.079(2) Uani 1.00 d . . .
C(16) C -0.0375(4) 0.4414(2) 0.214(1) 0.096(2) Uani 1.00 d . . .
C(17) C -0.0032(4) 0.4665(2) 0.4115(10) 0.077(2) Uani 1.00 d . . .
C(18) C 0.1599(4) 0.4704(2) 0.283(1) 0.094(2) Uani 1.00 d . . .
C(19) C 0.3808(4) 0.3739(2) 0.509(1) 0.093(2) Uani 1.00 d . . .
C(20) C -0.0199(5) 0.5161(2) 0.396(1) 0.095(3) Uani 1.00 d . . .
C(21) C 0.0195(5) 0.5416(2) 0.589(1) 0.137(3) Uani 1.00 d . . .
C(22) C -0.1197(5) 0.5268(2) 0.372(1) 0.122(3) Uani 1.00 d . . .
C(23) C -0.1417(6) 0.5741(2) 0.301(2) 0.152(4) Uani 1.00 d . . .
C(24) C -0.2331(6) 0.5858(3) 0.278(2) 0.175(4) Uani 1.00 d . . .
C(25) C -0.2581(7) 0.6327(4) 0.216(3) 0.203(6) Uani 1.00 d . . .
C(26) C -0.241(1) 0.6383(5) -0.010(3) 0.324(9) Uani 1.00 d . . .
C(27) C -0.3381(9) 0.6458(4) 0.267(3) 0.314(8) Uani 1.00 d . . .
C(100) C 0.6195(6) 0.2756(3) 0.192(2) 0.193(5) Uani 1.00 d . . .
H(1) H 0.279 0.329 0.933 0.098 Uiso 1.00 calc . . .
H(2) H 0.347 0.369 0.922 0.098 Uiso 1.00 calc . . .
H(3) H 0.422 0.306 1.042 0.114 Uiso 1.00 calc . . .
H(4) H 0.464 0.321 0.828 0.114 Uiso 1.00 calc . . .
H(5) H 0.336 0.253 0.867 0.106 Uiso 1.00 calc . . .
H(6) H 0.498 0.242 0.941 0.101 Uiso 1.00 calc . . .
H(7) H 0.353 0.243 0.507 0.099 Uiso 1.00 calc . . .
H(8) H 0.424 0.281 0.496 0.099 Uiso 1.00 calc . . .
H(9) H 0.223 0.265 0.337 0.083 Uiso 1.00 calc . . .
H(10) H 0.016 0.290 0.382 0.101 Uiso 1.00 calc . . .
H(11) H 0.131 0.320 0.200 0.082 Uiso 1.00 calc . . .
H(12) H 0.207 0.381 0.296 0.075 Uiso 1.00 calc . . .
H(13) H 0.172 0.360 0.717 0.073 Uiso 1.00 calc . . .
H(14) H 0.268 0.436 0.612 0.092 Uiso 1.00 calc . . .
H(15) H 0.238 0.422 0.839 0.092 Uiso 1.00 calc . . .
H(16) H 0.088 0.439 0.766 0.093 Uiso 1.00 calc . . .
H(17) H 0.146 0.480 0.704 0.093 Uiso 1.00 calc . . .
H(18) H 0.041 0.388 0.499 0.078 Uiso 1.00 calc . . .
H(19) H -0.017 0.374 0.187 0.093 Uiso 1.00 calc . . .
H(20) H 0.058 0.400 0.068 0.093 Uiso 1.00 calc . . .
H(21) H -0.101 0.434 0.232 0.112 Uiso 1.00 calc . . .
H(22) H -0.031 0.459 0.091 0.112 Uiso 1.00 calc . . .
H(23) H -0.039 0.456 0.528 0.093 Uiso 1.00 calc . . .
H(24) H 0.159 0.502 0.305 0.108 Uiso 1.00 calc . . .
H(25) H 0.221 0.460 0.305 0.108 Uiso 1.00 calc . . .
H(26) H 0.141 0.464 0.143 0.108 Uiso 1.00 calc . . .
H(27) H 0.388 0.402 0.568 0.113 Uiso 1.00 calc . . .
H(28) H 0.437 0.358 0.520 0.113 Uiso 1.00 calc . . .
H(29) H 0.365 0.377 0.361 0.113 Uiso 1.00 calc . . .
H(30) H 0.011 0.527 0.275 0.119 Uiso 1.00 calc . . .
H(31) H -0.007 0.530 0.719 0.164 Uiso 1.00 calc . . .
H(32) H 0.004 0.572 0.579 0.164 Uiso 1.00 calc . . .
H(33) H 0.084 0.539 0.595 0.164 Uiso 1.00 calc . . .
H(34) H -0.145 0.507 0.269 0.142 Uiso 1.00 calc . . .
H(35) H -0.150 0.522 0.505 0.142 Uiso 1.00 calc . . .
H(36) H -0.113 0.578 0.167 0.183 Uiso 1.00 calc . . .
H(37) H -0.116 0.593 0.403 0.183 Uiso 1.00 calc . . .
H(38) H -0.258 0.568 0.167 0.202 Uiso 1.00 calc . . .
H(39) H -0.263 0.579 0.407 0.202 Uiso 1.00 calc . . .
H(40) H -0.218 0.653 0.292 0.263 Uiso 1.00 calc . . .
H(41) H -0.255 0.665 -0.057 0.396 Uiso 1.00 calc . . .
H(42) H -0.180 0.629 -0.037 0.396 Uiso 1.00 calc . . .
H(43) H -0.282 0.616 -0.079 0.396 Uiso 1.00 calc . . .
H(44) H -0.354 0.675 0.219 0.377 Uiso 1.00 calc . . .
H(45) H -0.351 0.645 0.418 0.377 Uiso 1.00 calc . . .
H(46) H -0.385 0.626 0.202 0.377 Uiso 1.00 calc . . .
H(47) H 0.622 0.285 0.337 0.233 Uiso 1.00 calc . . .
H(48) H 0.681 0.270 0.147 0.233 Uiso 1.00 calc . . .
H(49) H 0.596 0.299 0.108 0.233 Uiso 1.00 calc . . .
H(50) H 0.550 0.224 0.259 0.101 Uiso 1.00 calc . . .

loop_
_atom_type_symbol
_atom_type_description
_atom_type_scat_dispersion_real
_atom_type_scat_dispersion_imag
_atom_type_scat_source
C C 0.018 0.009
;International Tables for Crystallography
(1992, Vol. C, Tables 4.2.6.8 and 6.1.1.1)
;
O O 0.049 0.032
;International Tables for Crystallography
(1992, Vol. C, Tables 4.2.6.8 and 6.1.1.1)
;
H H 0.000 0.000
;International Tables for Crystallography
(1992, Vol. C, Table 6.1.1.2)
;
